data_7010895
loop_
_publ_author_name
'Wong, Wai-Yeung'
'Lu, Guo-Liang'
'Ng, Ka-Fai'
'Choi, Ka-Ho'
'Lin, Zhenyang'

_publ_section_title
;
 Synthesis, structures and properties of platinum(ii) complexes of
 oligothiophene-functionalized ferrocenylacetylene
;
_journal_issue 22
_journal_name_full 'Journal of the Chemical Society, Dalton Transactions'
_journal_page_first 3250
_journal_paper_doi 10.1039/b105016h
_journal_year 2001
_chemical_formula_sum 'C22 H14 Fe S2'
_chemical_formula_weight 398.30
_chemical_name_systematic
; 
? 
;
_space_group_IT_number 14
_symmetry_cell_setting monoclinic
_symmetry_space_group_name_Hall '-P 2ybc'
_symmetry_space_group_name_H-M 'P 1 21/c 1'
_atom_sites_solution_hydrogens geom
_atom_sites_solution_primary direct
_atom_sites_solution_secondary difmap
_audit_creation_method SHELXL-97
_cell_angle_alpha 90.00
_cell_angle_beta 97.9900(10)
_cell_angle_gamma 90.00
_cell_formula_units_Z 4
_cell_length_a 5.8487(4)
_cell_length_b 28.1560(17)
_cell_length_c 10.7594(7)
_cell_measurement_temperature 293(2)
_cell_volume 1754.6(2)
_computing_data_reduction SAINT
_computing_structure_refinement 'SHELXL-97 (Sheldrick, 1997)'
_computing_structure_solution 'SHELXS-97 (Sheldrick, 1990)'
_diffrn_ambient_temperature 293(2)
_diffrn_measured_fraction_theta_full 0.983
_diffrn_measured_fraction_theta_max 0.983
_diffrn_measurement_device_type 'Smart CCD'
_diffrn_radiation_monochromator graphite
_diffrn_radiation_source 'fine-focus sealed tube'
_diffrn_radiation_type MoK\\a
_diffrn_radiation_wavelength 0.71073
_diffrn_reflns_av_R_equivalents 0.0220
_diffrn_reflns_av_sigmaI/netI 0.0268
_diffrn_reflns_limit_h_max 6
_diffrn_reflns_limit_h_min -7
_diffrn_reflns_limit_k_max 36
_diffrn_reflns_limit_k_min -28
_diffrn_reflns_limit_l_max 13
_diffrn_reflns_limit_l_min -11
_diffrn_reflns_number 10265
_diffrn_reflns_theta_full 27.47
_diffrn_reflns_theta_max 27.47
_diffrn_reflns_theta_min 1.45
_exptl_absorpt_coefficient_mu 1.098
_exptl_crystal_colour red
_exptl_crystal_density_diffrn 1.508
_exptl_crystal_density_method 'not measured'
_exptl_crystal_description rod
_exptl_crystal_F_000 816
_exptl_crystal_size_max 0.32
_exptl_crystal_size_mid 0.14
_exptl_crystal_size_min 0.12
_refine_diff_density_max 0.405
_refine_diff_density_min -0.283
_refine_diff_density_rms 0.066
_refine_ls_extinction_coef 0.0008(7)
_refine_ls_extinction_expression Fc^*^=kFc[1+0.001xFc^2^\\l^3^/sin(2\\q)]^-1/4^
_refine_ls_extinction_method SHELXL
_refine_ls_goodness_of_fit_ref 1.055
_refine_ls_hydrogen_treatment mixed
_refine_ls_matrix_type full
_refine_ls_number_parameters 283
_refine_ls_number_reflns 3953
_refine_ls_number_restraints 0
_refine_ls_restrained_S_all 1.055
_refine_ls_R_factor_all 0.0371
_refine_ls_R_factor_gt 0.0283
_refine_ls_shift/su_max 0.001
_refine_ls_shift/su_mean 0.000
_refine_ls_structure_factor_coef Fsqd
_refine_ls_weighting_details 'calc w=1/[\\s^2^(Fo^2^)+(0.0524P)^2^+0.0000P] where P=(Fo^2^+2Fc^2^)/3'
_refine_ls_weighting_scheme calc
_refine_ls_wR_factor_gt 0.0736
_refine_ls_wR_factor_ref 0.0866
_reflns_number_gt 3278
_reflns_number_total 3953
_reflns_threshold_expression >2sigma(I)
_cod_data_source_file b105016h.txt
_cod_data_source_block wy0299wm
_cod_depositor_comments
;
The following automatic conversions were performed:
'_symmetry_cell_setting' value 'Monoclinic' changed to 'monoclinic'
according to '/home/saulius/struct/CIF-dictionaries/cif_core.dic'
dictionary named 'cif_core.dic' version 2.4.1 from 2010-06-29.

Automatic conversion script
Id: cif_fix_enum 1527 2010-12-29 10:47:43Z saulius 
;
_cod_original_sg_symbol_H-M P2(1)/c
_cod_database_code 7010895

loop_
_symmetry_equiv_pos_as_xyz
'x, y, z'
'-x, y+1/2, -z+1/2'
'-x, -y, -z'
'x, -y-1/2, z-1/2'

loop_
_atom_site_label
_atom_site_type_symbol
_atom_site_fract_x
_atom_site_fract_y
_atom_site_fract_z
_atom_site_U_iso_or_equiv
_atom_site_adp_type
_atom_site_occupancy
_atom_site_symmetry_multiplicity
_atom_site_calc_flag
_atom_site_refinement_flags
_atom_site_disorder_assembly
_atom_site_disorder_group
C1 C 0.9733(4) 0.35827(7) -0.11333(19) 0.0389(4) Uani 1 1 d . . .
C2 C 1.1852(4) 0.38105(7) -0.1248(2) 0.0406(5) Uani 1 1 d . . .
C3 C 1.3572(4) 0.36147(7) -0.0337(2) 0.0429(5) Uani 1 1 d . . .
C4 C 1.2518(4) 0.32646(8) 0.03377(19) 0.0425(5) Uani 1 1 d . . .
C5 C 1.0153(4) 0.32467(7) -0.01521(19) 0.0397(5) Uani 1 1 d . . .
C6 C 1.0837(4) 0.27429(7) -0.31344(17) 0.0358(4) Uani 1 1 d . . .
C7 C 1.2901(4) 0.29849(8) -0.32996(19) 0.0425(5) Uani 1 1 d . . .
C8 C 1.4687(4) 0.28121(8) -0.2395(2) 0.0451(5) Uani 1 1 d . . .
C9 C 1.3769(4) 0.24634(7) -0.1659(2) 0.0395(5) Uani 1 1 d . . .
C10 C 1.1368(3) 0.24117(6) -0.21255(17) 0.0328(4) Uani 1 1 d . . .
C11 C 0.9838(3) 0.20705(7) -0.16938(18) 0.0359(4) Uani 1 1 d . . .
C12 C 0.8624(4) 0.17655(7) -0.13686(19) 0.0377(4) Uani 1 1 d . . .
C13 C 0.7170(4) 0.14174(7) -0.09292(18) 0.0365(4) Uani 1 1 d . . .
C14 C 0.5050(4) 0.12568(8) -0.1458(2) 0.0456(5) Uani 1 1 d . . .
C15 C 0.4093(4) 0.09175(7) -0.0722(2) 0.0431(5) Uani 1 1 d . . .
C16 C 0.5476(3) 0.08119(6) 0.03660(18) 0.0341(4) Uani 1 1 d . . .
C17 C 0.5075(3) 0.04827(6) 0.13542(18) 0.0351(4) Uani 1 1 d . . .
C18 C 0.6507(4) 0.03608(8) 0.2427(2) 0.0454(5) Uani 1 1 d . . .
C19 C 0.5518(4) 0.00340(8) 0.3187(2) 0.0497(5) Uani 1 1 d . . .
C20 C 0.3343(4) -0.00979(7) 0.26918(19) 0.0416(5) Uani 1 1 d . . .
C21 C 0.1827(4) -0.04212(8) 0.3180(2) 0.0525(6) Uani 1 1 d . . .
C22 C 0.0569(6) -0.06882(11) 0.3570(3) 0.0757(9) Uani 1 1 d . . .
Fe1 Fe 1.21173(4) 0.309350(9) -0.15220(2) 0.02970(10) Uani 1 1 d . . .
H1 H 0.829(4) 0.3676(8) -0.165(2) 0.050(6) Uiso 1 1 d . . .
H2 H 1.215(4) 0.4028(8) -0.1743(19) 0.043(6) Uiso 1 1 d . . .
H3 H 1.503(4) 0.3709(9) -0.019(2) 0.066(8) Uiso 1 1 d . . .
H4 H 1.323(4) 0.3088(8) 0.091(2) 0.044(6) Uiso 1 1 d . . .
H5 H 0.912(4) 0.3033(7) 0.013(2) 0.044(6) Uiso 1 1 d . . .
H6 H 0.933(4) 0.2791(7) -0.366(2) 0.041(6) Uiso 1 1 d . . .
H7 H 1.304(4) 0.3214(8) -0.388(2) 0.047(6) Uiso 1 1 d . . .
H8 H 1.619(5) 0.2911(9) -0.228(2) 0.061(7) Uiso 1 1 d . . .
H9 H 1.452(3) 0.2304(7) -0.0974(19) 0.040(6) Uiso 1 1 d . . .
H10 H 0.436(4) 0.1371(8) -0.214(2) 0.047(6) Uiso 1 1 d . . .
H11 H 0.262(4) 0.0758(9) -0.100(2) 0.058(7) Uiso 1 1 d . . .
H12 H 0.786(4) 0.0469(8) 0.263(2) 0.055(7) Uiso 1 1 d . . .
H13 H 0.640(4) -0.0089(9) 0.394(2) 0.060(7) Uiso 1 1 d . . .
H14 H -0.039(6) -0.0851(13) 0.387(3) 0.112(13) Uiso 1 1 d . . .
S1 S 0.79960(9) 0.114033(19) 0.04976(5) 0.04290(15) Uani 1 1 d . . .
S2 S 0.24852(9) 0.018269(18) 0.12748(5) 0.04049(14) Uani 1 1 d . . .

loop_
_atom_site_aniso_label
_atom_site_aniso_U_11
_atom_site_aniso_U_22
_atom_site_aniso_U_33
_atom_site_aniso_U_23
_atom_site_aniso_U_13
_atom_site_aniso_U_12
C1 0.0425(12) 0.0324(10) 0.0429(11) -0.0030(9) 0.0104(9) 0.0041(8)
C2 0.0536(13) 0.0254(10) 0.0452(11) 0.0014(9) 0.0160(10) -0.0023(8)
C3 0.0442(12) 0.0381(11) 0.0472(12) -0.0141(9) 0.0089(9) -0.0078(9)
C4 0.0578(14) 0.0381(11) 0.0314(10) -0.0035(9) 0.0056(9) 0.0021(10)
C5 0.0502(12) 0.0325(10) 0.0404(11) -0.0030(8) 0.0207(9) -0.0029(9)
C6 0.0436(11) 0.0345(10) 0.0304(9) -0.0030(8) 0.0094(8) -0.0006(8)
C7 0.0594(14) 0.0358(11) 0.0373(11) -0.0035(9) 0.0242(10) -0.0071(9)
C8 0.0375(12) 0.0427(12) 0.0590(13) -0.0123(10) 0.0205(10) -0.0057(9)
C9 0.0374(11) 0.0335(10) 0.0483(12) -0.0018(9) 0.0088(9) 0.0059(8)
C10 0.0389(10) 0.0255(9) 0.0358(9) -0.0041(7) 0.0121(8) -0.0006(7)
C11 0.0415(11) 0.0300(10) 0.0368(10) 0.0001(8) 0.0077(8) 0.0027(8)
C12 0.0421(11) 0.0308(10) 0.0410(10) 0.0030(8) 0.0085(9) 0.0013(8)
C13 0.0437(11) 0.0280(10) 0.0391(10) 0.0030(8) 0.0099(8) 0.0011(8)
C14 0.0515(13) 0.0428(12) 0.0405(11) 0.0102(9) -0.0010(10) -0.0052(10)
C15 0.0416(12) 0.0372(11) 0.0496(12) 0.0055(9) 0.0028(9) -0.0089(9)
C16 0.0389(10) 0.0260(9) 0.0393(10) -0.0010(8) 0.0120(8) -0.0013(7)
C17 0.0384(10) 0.0284(10) 0.0403(10) -0.0015(8) 0.0121(8) -0.0029(8)
C18 0.0401(12) 0.0475(12) 0.0482(12) 0.0056(10) 0.0051(10) -0.0072(10)
C19 0.0526(14) 0.0514(13) 0.0453(12) 0.0132(10) 0.0073(10) 0.0010(10)
C20 0.0485(12) 0.0337(10) 0.0447(11) 0.0070(9) 0.0145(9) 0.0006(9)
C21 0.0536(14) 0.0479(13) 0.0582(13) 0.0160(11) 0.0153(11) 0.0012(10)
C22 0.0696(19) 0.073(2) 0.087(2) 0.0369(17) 0.0181(16) -0.0100(15)
Fe1 0.03444(17) 0.02556(16) 0.03046(16) -0.00062(10) 0.00929(11) -0.00098(10)
S1 0.0417(3) 0.0409(3) 0.0450(3) 0.0098(2) 0.0021(2) -0.0097(2)
S2 0.0416(3) 0.0358(3) 0.0443(3) 0.0048(2) 0.0071(2) -0.0057(2)

loop_
_atom_type_symbol
_atom_type_description
_atom_type_scat_dispersion_real
_atom_type_scat_dispersion_imag
_atom_type_scat_source
C C 0.0033 0.0016 'International Tables Vol C Tables 4.2.6.8 and 6.1.1.4'
H H 0.0000 0.0000 'International Tables Vol C Tables 4.2.6.8 and 6.1.1.4'
S S 0.1246 0.1234 'International Tables Vol C Tables 4.2.6.8 and 6.1.1.4'
Fe Fe 0.3463 0.8444 'International Tables Vol C Tables 4.2.6.8 and 6.1.1.4'

loop_
_geom_angle_atom_site_label_1
_geom_angle_atom_site_label_2
_geom_angle_atom_site_label_3
_geom_angle
_geom_angle_site_symmetry_1
_geom_angle_site_symmetry_3
_geom_angle_publ_flag
C5 C1 C2 107.76(19) . . ?
C5 C1 Fe1 69.46(12) . . ?
C2 C1 Fe1 69.94(12) . . ?
C3 C2 C1 108.02(19) . . ?
C3 C2 Fe1 69.82(12) . . ?
C1 C2 Fe1 69.57(11) . . ?
C4 C3 C2 108.0(2) . . ?
C4 C3 Fe1 69.37(12) . . ?
C2 C3 Fe1 69.78(12) . . ?
C5 C4 C3 107.93(19) . . ?
C5 C4 Fe1 69.65(12) . . ?
C3 C4 Fe1 70.14(12) . . ?
C4 C5 C1 108.33(19) . . ?
C4 C5 Fe1 69.85(12) . . ?
C1 C5 Fe1 70.02(11) . . ?
C7 C6 C10 108.01(18) . . ?
C7 C6 Fe1 69.93(11) . . ?
C10 C6 Fe1 69.89(10) . . ?
C8 C7 C6 108.01(19) . . ?
C8 C7 Fe1 69.40(12) . . ?
C6 C7 Fe1 69.54(11) . . ?
C7 C8 C9 108.8(2) . . ?
C7 C8 Fe1 70.22(12) . . ?
C9 C8 Fe1 69.53(11) . . ?
C8 C9 C10 107.76(19) . . ?
C8 C9 Fe1 69.89(12) . . ?
C10 C9 Fe1 70.22(11) . . ?
C9 C10 C6 107.36(16) . . ?
C9 C10 C11 125.49(17) . . ?
C6 C10 C11 127.07(18) . . ?
C9 C10 Fe1 68.79(11) . . ?
C6 C10 Fe1 69.22(10) . . ?
C11 C10 Fe1 129.74(13) . . ?
C12 C11 C10 176.2(2) . . ?
C11 C12 C13 177.1(2) . . ?
C14 C13 C12 129.77(19) . . ?
C14 C13 S1 110.21(15) . . ?
C12 C13 S1 120.00(15) . . ?
C13 C14 C15 113.53(19) . . ?
C16 C15 C14 113.42(19) . . ?
C15 C16 C17 129.15(19) . . ?
C15 C16 S1 110.60(15) . . ?
C17 C16 S1 120.24(15) . . ?
C18 C17 C16 129.25(19) . . ?
C18 C17 S2 110.38(15) . . ?
C16 C17 S2 120.37(15) . . ?
C17 C18 C19 113.6(2) . . ?
C20 C19 C18 112.9(2) . . ?
C19 C20 C21 128.9(2) . . ?
C19 C20 S2 111.19(15) . . ?
C21 C20 S2 119.95(18) . . ?
C22 C21 C20 179.3(3) . . ?
C9 Fe1 C5 123.92(9) . . ?
C9 Fe1 C4 106.61(9) . . ?
C5 Fe1 C4 40.51(9) . . ?
C9 Fe1 C8 40.59(8) . . ?
C5 Fe1 C8 160.24(10) . . ?
C4 Fe1 C8 123.48(10) . . ?
C9 Fe1 C1 161.13(8) . . ?
C5 Fe1 C1 40.52(8) . . ?
C4 Fe1 C1 68.21(9) . . ?
C8 Fe1 C1 157.39(9) . . ?
C9 Fe1 C6 68.86(8) . . ?
C5 Fe1 C6 122.62(8) . . ?
C4 Fe1 C6 157.62(9) . . ?
C8 Fe1 C6 68.19(9) . . ?
C1 Fe1 C6 108.60(8) . . ?
C9 Fe1 C2 156.26(9) . . ?
C5 Fe1 C2 68.03(8) . . ?
C4 Fe1 C2 68.09(9) . . ?
C8 Fe1 C2 121.61(9) . . ?
C1 Fe1 C2 40.49(8) . . ?
C6 Fe1 C2 124.84(8) . . ?
C9 Fe1 C3 120.59(9) . . ?
C5 Fe1 C3 68.00(9) . . ?
C4 Fe1 C3 40.49(9) . . ?
C8 Fe1 C3 107.19(9) . . ?
C1 Fe1 C3 68.07(9) . . ?
C6 Fe1 C3 160.82(9) . . ?
C2 Fe1 C3 40.40(9) . . ?
C9 Fe1 C7 68.45(9) . . ?
C5 Fe1 C7 158.14(9) . . ?
C4 Fe1 C7 160.06(9) . . ?
C8 Fe1 C7 40.38(9) . . ?
C1 Fe1 C7 122.59(9) . . ?
C6 Fe1 C7 40.53(8) . . ?
C2 Fe1 C7 108.19(9) . . ?
C3 Fe1 C7 124.03(9) . . ?
C9 Fe1 C10 40.98(8) . . ?
C5 Fe1 C10 108.02(8) . . ?
C4 Fe1 C10 121.41(8) . . ?
C8 Fe1 C10 68.30(8) . . ?
C1 Fe1 C10 124.93(8) . . ?
C6 Fe1 C10 40.89(7) . . ?
C2 Fe1 C10 161.62(8) . . ?
C3 Fe1 C10 156.57(8) . . ?
C7 Fe1 C10 68.37(8) . . ?
C16 S1 C13 92.22(9) . . ?
C17 S2 C20 92.00(10) . . ?

loop_
_geom_bond_atom_site_label_1
_geom_bond_atom_site_label_2
_geom_bond_distance
_geom_bond_site_symmetry_2
_geom_bond_publ_flag
C1 C5 1.413(3) . ?
C1 C2 1.417(3) . ?
C1 Fe1 2.044(2) . ?
C2 C3 1.415(3) . ?
C2 Fe1 2.049(2) . ?
C3 C4 1.415(3) . ?
C3 Fe1 2.050(2) . ?
C4 C5 1.411(3) . ?
C4 Fe1 2.040(2) . ?
C5 Fe1 2.037(2) . ?
C6 C7 1.419(3) . ?
C6 C10 1.432(3) . ?
C6 Fe1 2.0454(19) . ?
C7 C8 1.412(3) . ?
C7 Fe1 2.051(2) . ?
C8 C9 1.413(3) . ?
C8 Fe1 2.040(2) . ?
C9 C10 1.432(3) . ?
C9 Fe1 2.035(2) . ?
C10 C11 1.433(3) . ?
C10 Fe1 2.0542(18) . ?
C11 C12 1.197(3) . ?
C12 C13 1.421(3) . ?
C13 C14 1.368(3) . ?
C13 S1 1.730(2) . ?
C14 C15 1.406(3) . ?
C15 C16 1.361(3) . ?
C16 C17 1.454(3) . ?
C16 S1 1.7289(19) . ?
C17 C18 1.372(3) . ?
C17 S2 1.7258(19) . ?
C18 C19 1.408(3) . ?
C19 C20 1.360(3) . ?
C20 C21 1.421(3) . ?
C20 S2 1.728(2) . ?
C21 C22 1.169(4) . ?
